data_4517170
loop_
_publ_author_name
'Korvorapun, Korkit'
'Kuniyil, Rositha'
'Ackermann, Lutz'

_publ_section_title
;
 Late-Stage Diversification by Selectivity Switch in meta-C--H Activation:
 Evidence for Singlet Stabilization
;
_journal_name_full 'ACS Catalysis'
_journal_page_first 435
_journal_paper_doi 10.1021/acscatal.9b04592
_journal_year 2019
_chemical_formula_moiety 'C49 H39 N O3 P2 Ru'
_chemical_formula_sum 'C49 H39 N O3 P2 Ru'
_chemical_formula_weight 852.82
_space_group_crystal_system monoclinic
_space_group_IT_number 15
_space_group_name_Hall '-C 2yc'
_space_group_name_H-M_alt 'C 1 2/c 1'
_atom_sites_solution_hydrogens geom
_atom_sites_solution_primary dual
_audit_creation_date 2019-01-09
_audit_creation_method
;
Olex2 1.2
(compiled 2018.05.29 svn.r3508 for OlexSys, GUI svn.r5506)
;
_cell_angle_alpha 90
_cell_angle_beta 107.466(2)
_cell_angle_gamma 90
_cell_formula_units_Z 8
_cell_length_a 19.1587(12)
_cell_length_b 20.6734(11)
_cell_length_c 20.6880(9)
_cell_measurement_reflns_used 9358
_cell_measurement_temperature 149.96
_cell_measurement_theta_max 31.513
_cell_measurement_theta_min 2.852
_cell_volume 7816.2(7)
_computing_cell_refinement 'SAINT V8.38A (?, 2016)'
_computing_data_reduction 'SAINT V8.38A (?, 2016)'
_computing_molecular_graphics 'Olex2 (Dolomanov et al., 2009)'
_computing_publication_material 'Olex2 (Dolomanov et al., 2009)'
_computing_structure_refinement 'XL (Sheldrick, 2008)'
_computing_structure_solution 'XT (Sheldrick, 2015)'
_diffrn_ambient_temperature 149.96
_diffrn_measured_fraction_theta_full 0.998
_diffrn_measured_fraction_theta_max 0.994
_diffrn_measurement_device_type 'Bruker APEX-II CCD'
_diffrn_measurement_method '\f and \w scans'
_diffrn_radiation_type MoK\a
_diffrn_radiation_wavelength 0.71073
_diffrn_reflns_av_R_equivalents 0.0258
_diffrn_reflns_av_unetI/netI 0.0112
_diffrn_reflns_Laue_measured_fraction_full 0.998
_diffrn_reflns_Laue_measured_fraction_max 0.994
_diffrn_reflns_limit_h_max 28
_diffrn_reflns_limit_h_min -28
_diffrn_reflns_limit_k_max 29
_diffrn_reflns_limit_k_min -29
_diffrn_reflns_limit_l_max 30
_diffrn_reflns_limit_l_min -28
_diffrn_reflns_number 182744
_diffrn_reflns_point_group_measured_fraction_full 0.998
_diffrn_reflns_point_group_measured_fraction_max 0.994
_diffrn_reflns_theta_full 25.242
_diffrn_reflns_theta_max 31.561
_diffrn_reflns_theta_min 2.543
_diffrn_standards_number 0
_exptl_absorpt_coefficient_mu 0.529
_exptl_absorpt_correction_T_max 0.4751
_exptl_absorpt_correction_T_min 0.4284
_exptl_absorpt_correction_type multi-scan
_exptl_absorpt_process_details
'SADABS-2016/2 (Bruker,2016/2) was used for absorption correction. wR2(int) was 0.1428 before and 0.0444 after correction. The Ratio of minimum to maximum transmission is 0.9017. The \l/2 correction factor is Not present.'
_exptl_crystal_colour orange
_exptl_crystal_colour_primary orange
_exptl_crystal_density_diffrn 1.449
_exptl_crystal_description block
_exptl_crystal_F_000 3504
_exptl_crystal_recrystallization_method
'The material was recrystallised from a mixture of thf and pentane  by solvent layering'
_exptl_crystal_size_max 0.529
_exptl_crystal_size_mid 0.31
_exptl_crystal_size_min 0.154
_refine_diff_density_max 0.437
_refine_diff_density_min -0.544
_refine_diff_density_rms 0.052
_refine_ls_extinction_method none
_refine_ls_goodness_of_fit_ref 1.052
_refine_ls_hydrogen_treatment constr
_refine_ls_matrix_type full
_refine_ls_number_parameters 506
_refine_ls_number_reflns 13014
_refine_ls_number_restraints 0
_refine_ls_restrained_S_all 1.052
_refine_ls_R_factor_all 0.0240
_refine_ls_R_factor_gt 0.0217
_refine_ls_shift/su_max 0.002
_refine_ls_shift/su_mean 0.000
_refine_ls_structure_factor_coef Fsqd
_refine_ls_weighting_details 'w=1/[\s^2^(Fo^2^)+(0.0281P)^2^+7.1284P] where P=(Fo^2^+2Fc^2^)/3'
_refine_ls_weighting_scheme calc
_refine_ls_wR_factor_gt 0.0583
_refine_ls_wR_factor_ref 0.0600
_reflns_Friedel_coverage 0.000
_reflns_number_gt 12180
_reflns_number_total 13014
_reflns_threshold_expression 'I > 2\s(I)'
_cod_data_source_file cs9b04592_si_013.cif
_cod_data_source_block 0527_cg_0m
_cod_database_code 4517170
_shelx_shelxl_version_number 2018/3
_shelx_space_group_comment
;
The symmetry employed for this shelxl refinement is uniquely defined
by the following loop, which should always be used as a source of
symmetry information in preference to the above space-group names.
They are only intended as comments.
;
_shelx_estimated_absorpt_t_max 0.923
_shelx_estimated_absorpt_t_min 0.767
_olex2_refinement_description
;
1. Fixed Uiso
 At 1.2 times of:
  All C(H) groups
 At 1.5 times of:
  All C(H,H,H) groups
2.a Aromatic/amide H refined with riding coordinates:
 C2(H2), C3(H3), C4(H4), C5(H5), C6(H6), C8(H8), C9(H9), C10(H10), C11(H11),
 C12(H12), C15(H15), C16(H16), C17(H17), C18(H18), C20(H20), C21(H21), C22(H22),
  C23(H23), C26(H26), C27(H27), C28(H28), C29(H29), C30(H30), C32(H32),
 C33(H33), C34(H34), C35(H35), C36(H36), C39(H39), C40(H40), C41(H41), C42(H42),
  C46(H46), C47(H47), C48(H48), C49(H49)
2.b Idealised Me refined as rotating group:
 C38(H38A,H38B,H38C)
;
_olex2_diffrn_ambient_temperature_device 'Oxford Cryosystems Cryostream 800'
_olex2_exptl_crystal_mounting_method 'The crystal was mounted on a MITIGEN holder oil'
_olex2_submission_special_instructions 'No special instructions were received'

loop_
_space_group_symop_operation_xyz
'x, y, z'
'-x, y, -z+1/2'
'x+1/2, y+1/2, z'
'-x+1/2, y+1/2, -z+1/2'
'-x, -y, -z'
'x, -y, z-1/2'
'-x+1/2, -y+1/2, -z'
'x+1/2, -y+1/2, z-1/2'

loop_
_atom_site_label
_atom_site_type_symbol
_atom_site_fract_x
_atom_site_fract_y
_atom_site_fract_z
_atom_site_U_iso_or_equiv
_atom_site_adp_type
_atom_site_occupancy
_atom_site_site_symmetry_order
_atom_site_calc_flag
_atom_site_refinement_flags_posn
Ru1 Ru 0.22588(2) 0.38106(2) 0.34020(2) 0.01528(2) Uani 1 1 d .
P1 P 0.22930(2) 0.48843(2) 0.35454(2) 0.01638(5) Uani 1 1 d .
P2 P 0.31275(2) 0.37565(2) 0.28234(2) 0.01764(5) Uani 1 1 d .
O1 O 0.13584(4) 0.35090(4) 0.24412(4) 0.02205(14) Uani 1 1 d .
O2 O 0.20301(4) 0.27875(4) 0.31299(4) 0.02165(14) Uani 1 1 d .
O3 O 0.39172(4) 0.47541(4) 0.36701(4) 0.02149(14) Uani 1 1 d .
N1 N 0.14427(5) 0.36793(4) 0.38662(4) 0.01866(15) Uani 1 1 d .
C1 C 0.15538(6) 0.51852(5) 0.38618(5) 0.02040(18) Uani 1 1 d .
C2 C 0.09857(6) 0.55712(6) 0.34735(6) 0.0269(2) Uani 1 1 d .
H2 H 0.097837 0.569576 0.302952 0.032 Uiso 1 1 calc R
C3 C 0.04285(8) 0.57764(7) 0.37296(8) 0.0373(3) Uani 1 1 d .
H3 H 0.004057 0.603446 0.345775 0.045 Uiso 1 1 calc R
C4 C 0.04385(8) 0.56062(7) 0.43760(8) 0.0407(3) Uani 1 1 d .
H4 H 0.006312 0.575277 0.455353 0.049 Uiso 1 1 calc R
C5 C 0.09963(9) 0.52218(7) 0.47645(7) 0.0377(3) Uani 1 1 d .
H5 H 0.100112 0.510250 0.520928 0.045 Uiso 1 1 calc R
C6 C 0.15514(7) 0.50071(6) 0.45123(6) 0.0274(2) Uani 1 1 d .
H6 H 0.192959 0.473879 0.478292 0.033 Uiso 1 1 calc R
C7 C 0.21064(6) 0.53344(5) 0.27520(5) 0.01890(17) Uani 1 1 d .
C8 C 0.15949(6) 0.50529(5) 0.21957(5) 0.0247(2) Uani 1 1 d .
H8 H 0.137449 0.465196 0.224603 0.030 Uiso 1 1 calc R
C9 C 0.14079(8) 0.53563(7) 0.15705(6) 0.0336(3) Uani 1 1 d .
H9 H 0.105041 0.516845 0.119555 0.040 Uiso 1 1 calc R
C10 C 0.17404(8) 0.59327(7) 0.14901(7) 0.0375(3) Uani 1 1 d .
H10 H 0.162774 0.612880 0.105558 0.045 Uiso 1 1 calc R
C11 C 0.22346(8) 0.62226(6) 0.20392(7) 0.0339(3) Uani 1 1 d .
H11 H 0.245359 0.662308 0.198487 0.041 Uiso 1 1 calc R
C12 C 0.24130(6) 0.59281(5) 0.26745(6) 0.0247(2) Uani 1 1 d .
H12 H 0.274455 0.613332 0.305481 0.030 Uiso 1 1 calc R
C13 C 0.30729(6) 0.53328(5) 0.41154(5) 0.01975(17) Uani 1 1 d .
C14 C 0.37877(6) 0.52205(5) 0.41041(5) 0.02080(18) Uani 1 1 d .
C15 C 0.43879(6) 0.55306(6) 0.45391(6) 0.0274(2) Uani 1 1 d .
H15 H 0.486656 0.544059 0.451724 0.033 Uiso 1 1 calc R
C16 C 0.42853(7) 0.59735(6) 0.50069(6) 0.0315(2) Uani 1 1 d .
H16 H 0.469332 0.618581 0.530987 0.038 Uiso 1 1 calc R
C17 C 0.35844(7) 0.61031(6) 0.50285(6) 0.0289(2) Uani 1 1 d .
H17 H 0.351039 0.640684 0.534629 0.035 Uiso 1 1 calc R
C18 C 0.29879(6) 0.57903(5) 0.45867(6) 0.0243(2) Uani 1 1 d .
H18 H 0.250973 0.588913 0.460449 0.029 Uiso 1 1 calc R
C19 C 0.38429(6) 0.49314(5) 0.30077(5) 0.02080(18) Uani 1 1 d .
C20 C 0.41285(6) 0.55038(5) 0.28450(6) 0.0259(2) Uani 1 1 d .
H20 H 0.436274 0.580506 0.318830 0.031 Uiso 1 1 calc R
C21 C 0.40653(7) 0.56274(6) 0.21711(7) 0.0303(2) Uani 1 1 d .
H21 H 0.424649 0.602232 0.204970 0.036 Uiso 1 1 calc R
C22 C 0.37413(7) 0.51815(6) 0.16747(7) 0.0316(2) Uani 1 1 d .
H22 H 0.370653 0.526765 0.121506 0.038 Uiso 1 1 calc R
C23 C 0.34659(7) 0.46063(6) 0.18480(6) 0.0271(2) Uani 1 1 d .
H23 H 0.325202 0.429790 0.150531 0.033 Uiso 1 1 calc R
C24 C 0.34996(6) 0.44759(5) 0.25203(5) 0.02087(18) Uani 1 1 d .
C25 C 0.27711(6) 0.33116(5) 0.20150(5) 0.02195(18) Uani 1 1 d .
C26 C 0.30344(7) 0.27073(6) 0.18966(6) 0.0273(2) Uani 1 1 d .
H26 H 0.341908 0.250837 0.223994 0.033 Uiso 1 1 calc R
C27 C 0.27371(8) 0.23937(6) 0.12788(7) 0.0355(3) Uani 1 1 d .
H27 H 0.291914 0.198153 0.120550 0.043 Uiso 1 1 calc R
C28 C 0.21803(9) 0.26763(7) 0.07718(7) 0.0383(3) Uani 1 1 d .
H28 H 0.198230 0.246092 0.035073 0.046 Uiso 1 1 calc R
C29 C 0.19113(8) 0.32773(7) 0.08809(6) 0.0347(3) Uani 1 1 d .
H29 H 0.153101 0.347604 0.053320 0.042 Uiso 1 1 calc R
C30 C 0.21999(7) 0.35870(6) 0.14999(6) 0.0275(2) Uani 1 1 d .
H30 H 0.200579 0.399330 0.157470 0.033 Uiso 1 1 calc R
C31 C 0.39653(6) 0.32983(5) 0.32211(5) 0.02028(18) Uani 1 1 d .
C32 C 0.46496(6) 0.34855(5) 0.31822(6) 0.02298(19) Uani 1 1 d .
H32 H 0.469869 0.388029 0.296484 0.028 Uiso 1 1 calc R
C33 C 0.52622(6) 0.31006(6) 0.34583(6) 0.0271(2) Uani 1 1 d .
H33 H 0.572658 0.323423 0.343013 0.032 Uiso 1 1 calc R
C34 C 0.51968(7) 0.25241(6) 0.37736(6) 0.0295(2) Uani 1 1 d .
H34 H 0.561466 0.225968 0.395917 0.035 Uiso 1 1 calc R
C35 C 0.45180(7) 0.23332(6) 0.38177(6) 0.0299(2) Uani 1 1 d .
H35 H 0.447150 0.193604 0.403213 0.036 Uiso 1 1 calc R
C36 C 0.39062(6) 0.27202(6) 0.35499(6) 0.0259(2) Uani 1 1 d .
H36 H 0.344546 0.259081 0.359075 0.031 Uiso 1 1 calc R
C37 C 0.15110(6) 0.29251(5) 0.26014(5) 0.02206(18) Uani 1 1 d .
C38 C 0.10886(8) 0.23902(6) 0.21635(7) 0.0352(3) Uani 1 1 d .
H38A H 0.119593 0.238773 0.172922 0.053 Uiso 1 1 calc GR
H38B H 0.056348 0.245991 0.208357 0.053 Uiso 1 1 calc GR
H38C H 0.123093 0.197418 0.239213 0.053 Uiso 1 1 calc GR
C39 C 0.07213(6) 0.37565(5) 0.35619(6) 0.02352(19) Uani 1 1 d .
H39 H 0.056511 0.394952 0.312532 0.028 Uiso 1 1 calc R
C40 C 0.01984(6) 0.35655(6) 0.38604(6) 0.0276(2) Uani 1 1 d .
H40 H -0.030703 0.363967 0.364244 0.033 Uiso 1 1 calc R
C41 C 0.04325(6) 0.32626(6) 0.44870(6) 0.0281(2) Uani 1 1 d .
H41 H 0.008578 0.310795 0.469582 0.034 Uiso 1 1 calc R
C42 C 0.11729(6) 0.31869(5) 0.48057(6) 0.02361(19) Uani 1 1 d .
H42 H 0.133719 0.297959 0.523459 0.028 Uiso 1 1 calc R
C43 C 0.16791(6) 0.34165(5) 0.44950(5) 0.01856(17) Uani 1 1 d .
C44 C 0.24745(5) 0.34221(5) 0.47904(5) 0.01781(16) Uani 1 1 d .
C45 C 0.28857(5) 0.36715(5) 0.43743(5) 0.01750(16) Uani 1 1 d .
C46 C 0.36458(6) 0.37161(5) 0.46874(5) 0.02065(18) Uani 1 1 d .
H46 H 0.394384 0.389536 0.443942 0.025 Uiso 1 1 calc R
C47 C 0.39750(6) 0.35064(5) 0.53483(6) 0.02364(19) Uani 1 1 d .
H47 H 0.449054 0.354093 0.553903 0.028 Uiso 1 1 calc R
C48 C 0.35602(6) 0.32470(5) 0.57335(5) 0.02374(19) Uani 1 1 d .
H48 H 0.378951 0.309845 0.618166 0.028 Uiso 1 1 calc R
C49 C 0.28091(6) 0.32087(5) 0.54545(5) 0.02128(18) Uani 1 1 d .
H49 H 0.251873 0.303701 0.571389 0.026 Uiso 1 1 calc R

loop_
_atom_site_aniso_label
_atom_site_aniso_U_11
_atom_site_aniso_U_22
_atom_site_aniso_U_33
_atom_site_aniso_U_23
_atom_site_aniso_U_13
_atom_site_aniso_U_12
Ru1 0.01587(4) 0.01461(4) 0.01531(4) 0.00090(2) 0.00458(3) 0.00001(2)
P1 0.01730(10) 0.01556(10) 0.01574(10) 0.00070(8) 0.00414(8) 0.00076(8)
P2 0.01964(11) 0.01617(11) 0.01828(11) 0.00089(8) 0.00745(9) 0.00048(8)
O1 0.0238(3) 0.0195(3) 0.0211(3) -0.0001(3) 0.0040(3) -0.0005(3)
O2 0.0237(3) 0.0176(3) 0.0232(3) 0.0009(3) 0.0063(3) -0.0005(3)
O3 0.0243(3) 0.0182(3) 0.0228(3) 0.0010(3) 0.0083(3) -0.0005(3)
N1 0.0182(4) 0.0183(4) 0.0198(4) -0.0005(3) 0.0062(3) -0.0008(3)
C1 0.0222(4) 0.0188(4) 0.0214(4) -0.0018(3) 0.0083(4) -0.0002(3)
C2 0.0246(5) 0.0288(5) 0.0287(5) 0.0007(4) 0.0099(4) 0.0058(4)
C3 0.0298(6) 0.0398(7) 0.0463(7) -0.0022(6) 0.0174(6) 0.0097(5)
C4 0.0397(7) 0.0417(7) 0.0514(8) -0.0115(6) 0.0297(7) -0.0008(6)
C5 0.0506(8) 0.0384(7) 0.0339(6) -0.0053(5) 0.0276(6) -0.0050(6)
C6 0.0361(6) 0.0245(5) 0.0245(5) -0.0004(4) 0.0136(4) -0.0007(4)
C7 0.0206(4) 0.0183(4) 0.0181(4) 0.0023(3) 0.0064(3) 0.0033(3)
C8 0.0301(5) 0.0223(5) 0.0193(4) 0.0007(4) 0.0038(4) 0.0020(4)
C9 0.0435(7) 0.0348(6) 0.0185(5) 0.0023(4) 0.0030(5) 0.0066(5)
C10 0.0463(7) 0.0407(7) 0.0258(6) 0.0150(5) 0.0114(5) 0.0091(6)
C11 0.0359(6) 0.0305(6) 0.0362(6) 0.0154(5) 0.0122(5) 0.0018(5)
C12 0.0244(5) 0.0215(5) 0.0280(5) 0.0058(4) 0.0074(4) 0.0007(4)
C13 0.0210(4) 0.0172(4) 0.0192(4) 0.0006(3) 0.0032(3) -0.0008(3)
C14 0.0222(4) 0.0184(4) 0.0205(4) 0.0011(3) 0.0046(4) -0.0010(3)
C15 0.0219(5) 0.0266(5) 0.0304(5) -0.0019(4) 0.0029(4) -0.0030(4)
C16 0.0280(5) 0.0305(6) 0.0299(6) -0.0067(5) -0.0005(4) -0.0051(4)
C17 0.0317(6) 0.0256(5) 0.0255(5) -0.0066(4) 0.0027(4) -0.0018(4)
C18 0.0252(5) 0.0218(5) 0.0235(5) -0.0030(4) 0.0039(4) 0.0006(4)
C19 0.0198(4) 0.0195(4) 0.0248(5) 0.0033(3) 0.0094(4) 0.0012(3)
C20 0.0251(5) 0.0211(5) 0.0337(6) 0.0032(4) 0.0124(4) -0.0019(4)
C21 0.0323(6) 0.0244(5) 0.0389(6) 0.0092(4) 0.0177(5) -0.0007(4)
C22 0.0378(6) 0.0318(6) 0.0299(6) 0.0091(5) 0.0170(5) -0.0002(5)
C23 0.0331(6) 0.0265(5) 0.0249(5) 0.0034(4) 0.0134(4) -0.0005(4)
C24 0.0227(4) 0.0187(4) 0.0235(5) 0.0030(3) 0.0104(4) 0.0008(3)
C25 0.0254(5) 0.0222(5) 0.0208(4) -0.0017(4) 0.0108(4) -0.0021(4)
C26 0.0327(6) 0.0228(5) 0.0290(5) -0.0037(4) 0.0132(4) -0.0018(4)
C27 0.0461(7) 0.0281(6) 0.0362(6) -0.0117(5) 0.0181(6) -0.0050(5)
C28 0.0491(8) 0.0397(7) 0.0273(6) -0.0119(5) 0.0133(5) -0.0106(6)
C29 0.0398(7) 0.0401(7) 0.0220(5) -0.0022(5) 0.0058(5) -0.0032(5)
C30 0.0321(6) 0.0282(5) 0.0223(5) -0.0007(4) 0.0084(4) 0.0006(4)
C31 0.0215(4) 0.0203(4) 0.0204(4) 0.0004(3) 0.0083(4) 0.0024(3)
C32 0.0226(5) 0.0240(5) 0.0238(5) -0.0009(4) 0.0091(4) 0.0004(4)
C33 0.0209(5) 0.0314(5) 0.0293(5) -0.0027(4) 0.0082(4) 0.0023(4)
C34 0.0262(5) 0.0328(6) 0.0292(5) 0.0020(4) 0.0079(4) 0.0101(4)
C35 0.0327(6) 0.0279(5) 0.0324(6) 0.0088(4) 0.0147(5) 0.0096(4)
C36 0.0261(5) 0.0248(5) 0.0300(5) 0.0062(4) 0.0133(4) 0.0048(4)
C37 0.0238(5) 0.0197(4) 0.0227(5) -0.0014(3) 0.0070(4) -0.0031(4)
C38 0.0405(7) 0.0230(5) 0.0349(6) -0.0050(4) 0.0004(5) -0.0077(5)
C39 0.0196(4) 0.0261(5) 0.0244(5) -0.0008(4) 0.0059(4) 0.0001(4)
C40 0.0193(5) 0.0329(6) 0.0313(6) -0.0038(4) 0.0086(4) -0.0018(4)
C41 0.0243(5) 0.0326(6) 0.0316(6) -0.0038(4) 0.0144(4) -0.0059(4)
C42 0.0261(5) 0.0242(5) 0.0234(5) -0.0009(4) 0.0118(4) -0.0034(4)
C43 0.0214(4) 0.0160(4) 0.0196(4) -0.0013(3) 0.0082(3) -0.0007(3)
C44 0.0211(4) 0.0151(4) 0.0178(4) -0.0006(3) 0.0067(3) -0.0002(3)
C45 0.0194(4) 0.0151(4) 0.0174(4) 0.0007(3) 0.0046(3) 0.0007(3)
C46 0.0197(4) 0.0195(4) 0.0218(4) 0.0019(3) 0.0048(4) -0.0009(3)
C47 0.0225(5) 0.0220(5) 0.0226(5) 0.0009(4) 0.0011(4) -0.0004(4)
C48 0.0294(5) 0.0216(5) 0.0173(4) 0.0006(3) 0.0025(4) 0.0016(4)
C49 0.0278(5) 0.0189(4) 0.0182(4) 0.0004(3) 0.0085(4) 0.0004(4)

loop_
_atom_type_symbol
_atom_type_description
_atom_type_scat_dispersion_real
_atom_type_scat_dispersion_imag
_atom_type_scat_source
C C 0.0033 0.0016 'International Tables Vol C Tables 4.2.6.8 and 6.1.1.4'
H H 0.0000 0.0000 'International Tables Vol C Tables 4.2.6.8 and 6.1.1.4'
N N 0.0061 0.0033 'International Tables Vol C Tables 4.2.6.8 and 6.1.1.4'
O O 0.0106 0.0060 'International Tables Vol C Tables 4.2.6.8 and 6.1.1.4'
P P 0.1023 0.0942 'International Tables Vol C Tables 4.2.6.8 and 6.1.1.4'
Ru Ru -1.2594 0.8363 'International Tables Vol C Tables 4.2.6.8 and 6.1.1.4'

loop_
_geom_angle_atom_site_label_1
_geom_angle_atom_site_label_2
_geom_angle_atom_site_label_3
_geom_angle
P1 Ru1 P2 96.827(9)
P1 Ru1 O1 111.67(2)
P1 Ru1 C37 140.68(3)
P2 Ru1 C37 88.90(3)
O1 Ru1 P2 90.52(2)
O1 Ru1 C37 29.14(3)
O2 Ru1 P1 169.67(2)
O2 Ru1 P2 86.58(2)
O2 Ru1 O1 58.41(3)
O2 Ru1 C37 29.29(3)
N1 Ru1 P1 93.69(3)
N1 Ru1 P2 169.30(3)
N1 Ru1 O1 83.73(3)
N1 Ru1 O2 82.72(3)
N1 Ru1 C37 81.68(3)
C45 Ru1 P1 91.38(3)
C45 Ru1 P2 101.60(3)
C45 Ru1 O1 152.61(3)
C45 Ru1 O2 97.50(3)
C45 Ru1 N1 80.07(4)
C45 Ru1 C37 125.59(4)
C1 P1 Ru1 112.82(3)
C1 P1 C13 99.47(5)
C7 P1 Ru1 113.34(3)
C7 P1 C1 100.59(5)
C7 P1 C13 102.72(5)
C13 P1 Ru1 124.57(3)
C24 P2 Ru1 123.17(3)
C24 P2 C25 99.76(5)
C25 P2 Ru1 111.22(3)
C31 P2 Ru1 117.34(3)
C31 P2 C24 101.20(5)
C31 P2 C25 100.65(5)
C37 O1 Ru1 88.72(6)
C37 O2 Ru1 92.83(6)
C19 O3 C14 118.07(8)
C39 N1 Ru1 125.21(7)
C39 N1 C43 119.79(9)
C43 N1 Ru1 114.43(7)
C2 C1 P1 122.72(8)
C2 C1 C6 118.59(10)
C6 C1 P1 118.67(8)
C1 C2 H2 119.7
C3 C2 C1 120.69(12)
C3 C2 H2 119.7
C2 C3 H3 119.9
C4 C3 C2 120.18(13)
C4 C3 H3 119.9
C3 C4 H4 120.2
C3 C4 C5 119.69(12)
C5 C4 H4 120.2
C4 C5 H5 119.6
C4 C5 C6 120.74(12)
C6 C5 H5 119.6
C1 C6 H6 120.0
C5 C6 C1 120.10(12)
C5 C6 H6 120.0
C8 C7 P1 115.36(8)
C12 C7 P1 125.30(8)
C12 C7 C8 119.31(10)
C7 C8 H8 119.9
C9 C8 C7 120.16(11)
C9 C8 H8 119.9
C8 C9 H9 119.9
C10 C9 C8 120.18(12)
C10 C9 H9 119.9
C9 C10 H10 119.9
C11 C10 C9 120.14(11)
C11 C10 H10 119.9
C10 C11 H11 120.0
C10 C11 C12 120.01(12)
C12 C11 H11 120.0
C7 C12 C11 120.09(11)
C7 C12 H12 120.0
C11 C12 H12 120.0
C14 C13 P1 120.96(8)
C14 C13 C18 116.28(9)
C18 C13 P1 122.74(8)
O3 C14 C13 119.50(9)
C15 C14 O3 117.78(10)
C15 C14 C13 122.62(10)
C14 C15 H15 120.2
C14 C15 C16 119.60(11)
C16 C15 H15 120.2
C15 C16 H16 120.3
C17 C16 C15 119.49(11)
C17 C16 H16 120.3
C16 C17 H17 119.9
C16 C17 C18 120.21(11)
C18 C17 H17 119.9
C13 C18 H18 119.1
C17 C18 C13 121.78(11)
C17 C18 H18 119.1
O3 C19 C20 122.38(10)
O3 C19 C24 115.08(9)
C20 C19 C24 122.43(10)
C19 C20 H20 120.7
C21 C20 C19 118.66(11)
C21 C20 H20 120.7
C20 C21 H21 119.7
C22 C21 C20 120.59(11)
C22 C21 H21 119.7
C21 C22 H22 120.0
C21 C22 C23 119.98(11)
C23 C22 H22 120.0
C22 C23 H23 119.6
C22 C23 C24 120.86(11)
C24 C23 H23 119.6
C19 C24 P2 116.57(8)
C19 C24 C23 117.42(10)
C23 C24 P2 126.01(9)
C26 C25 P2 123.27(9)
C26 C25 C30 118.14(10)
C30 C25 P2 118.58(8)
C25 C26 H26 119.8
C27 C26 C25 120.49(12)
C27 C26 H26 119.8
C26 C27 H27 119.7
C28 C27 C26 120.65(12)
C28 C27 H27 119.7
C27 C28 H28 120.2
C27 C28 C29 119.63(12)
C29 C28 H28 120.2
C28 C29 H29 120.1
C28 C29 C30 119.83(13)
C30 C29 H29 120.1
C25 C30 H30 119.4
C29 C30 C25 121.24(12)
C29 C30 H30 119.4
C32 C31 P2 122.92(8)
C32 C31 C36 118.78(10)
C36 C31 P2 118.23(8)
C31 C32 H32 119.7
C33 C32 C31 120.69(10)
C33 C32 H32 119.7
C32 C33 H33 119.9
C34 C33 C32 120.16(11)
C34 C33 H33 119.9
C33 C34 H34 120.1
C33 C34 C35 119.70(11)
C35 C34 H34 120.1
C34 C35 H35 119.8
C34 C35 C36 120.33(11)
C36 C35 H35 119.8
C31 C36 H36 119.8
C35 C36 C31 120.32(11)
C35 C36 H36 119.8
O1 C37 Ru1 62.14(5)
O1 C37 O2 119.99(10)
O1 C37 C38 120.32(10)
O2 C37 Ru1 57.88(5)
O2 C37 C38 119.68(10)
C38 C37 Ru1 177.39(9)
C37 C38 H38A 109.5
C37 C38 H38B 109.5
C37 C38 H38C 109.5
H38A C38 H38B 109.5
H38A C38 H38C 109.5
H38B C38 H38C 109.5
N1 C39 H39 118.7
N1 C39 C40 122.52(11)
C40 C39 H39 118.7
C39 C40 H40 120.9
C39 C40 C41 118.15(11)
C41 C40 H40 120.9
C40 C41 H41 120.2
C42 C41 C40 119.64(10)
C42 C41 H41 120.2
C41 C42 H42 120.1
C41 C42 C43 119.79(10)
C43 C42 H42 120.1
N1 C43 C42 119.94(10)
N1 C43 C44 113.83(9)
C42 C43 C44 126.20(9)
C45 C44 C43 116.48(9)
C49 C44 C43 121.34(9)
C49 C44 C45 122.16(9)
C44 C45 Ru1 112.30(7)
C46 C45 Ru1 132.00(8)
C46 C45 C44 115.37(9)
C45 C46 H46 118.9
C47 C46 C45 122.18(10)
C47 C46 H46 118.9
C46 C47 H47 119.5
C48 C47 C46 120.97(10)
C48 C47 H47 119.5
C47 C48 H48 120.5
C49 C48 C47 119.01(10)
C49 C48 H48 120.5
C44 C49 H49 119.9
C48 C49 C44 120.24(10)
C48 C49 H49 119.9

loop_
_geom_bond_atom_site_label_1
_geom_bond_atom_site_label_2
_geom_bond_distance
Ru1 P1 2.2377(3)
Ru1 P2 2.3263(3)
Ru1 O1 2.2928(8)
Ru1 O2 2.1987(8)
Ru1 N1 2.0836(9)
Ru1 C37 2.5928(11)
Ru1 C45 2.0302(10)
P1 C1 1.8379(11)
P1 C7 1.8263(10)
P1 C13 1.8506(10)
P2 C24 1.8388(10)
P2 C25 1.8503(11)
P2 C31 1.8325(11)
O1 C37 1.2627(13)
O2 C37 1.2700(13)
O3 C14 1.3899(13)
O3 C19 1.3839(13)
N1 C39 1.3452(14)
N1 C43 1.3561(13)
C1 C2 1.3936(15)
C1 C6 1.3966(15)
C2 H2 0.9500
C2 C3 1.3926(16)
C3 H3 0.9500
C3 C4 1.377(2)
C4 H4 0.9500
C4 C5 1.380(2)
C5 H5 0.9500
C5 C6 1.3904(18)
C6 H6 0.9500
C7 C8 1.3952(15)
C7 C12 1.3906(14)
C8 H8 0.9500
C8 C9 1.3844(16)
C9 H9 0.9500
C9 C10 1.385(2)
C10 H10 0.9500
C10 C11 1.379(2)
C11 H11 0.9500
C11 C12 1.3948(16)
C12 H12 0.9500
C13 C14 1.3961(15)
C13 C18 1.4026(15)
C14 C15 1.3863(15)
C15 H15 0.9500
C15 C16 1.3885(17)
C16 H16 0.9500
C16 C17 1.3830(18)
C17 H17 0.9500
C17 C18 1.3903(16)
C18 H18 0.9500
C19 C20 1.3870(14)
C19 C24 1.3922(15)
C20 H20 0.9500
C20 C21 1.3865(17)
C21 H21 0.9500
C21 C22 1.3808(19)
C22 H22 0.9500
C22 C23 1.3910(16)
C23 H23 0.9500
C23 C24 1.3990(15)
C25 C26 1.3963(15)
C25 C30 1.3989(16)
C26 H26 0.9500
C26 C27 1.3934(17)
C27 H27 0.9500
C27 C28 1.381(2)
C28 H28 0.9500
C28 C29 1.389(2)
C29 H29 0.9500
C29 C30 1.3893(17)
C30 H30 0.9500
C31 C32 1.3923(15)
C31 C36 1.3966(15)
C32 H32 0.9500
C32 C33 1.3908(15)
C33 H33 0.9500
C33 C34 1.3822(18)
C34 H34 0.9500
C34 C35 1.3881(17)
C35 H35 0.9500
C35 C36 1.3897(16)
C36 H36 0.9500
C37 C38 1.5027(16)
C38 H38A 0.9800
C38 H38B 0.9800
C38 H38C 0.9800
C39 H39 0.9500
C39 C40 1.3827(16)
C40 H40 0.9500
C40 C41 1.3874(18)
C41 H41 0.9500
C41 C42 1.3819(16)
C42 H42 0.9500
C42 C43 1.3977(14)
C43 C44 1.4616(14)
C44 C45 1.4264(14)
C44 C49 1.4016(14)
C45 C46 1.4080(14)
C46 H46 0.9500
C46 C47 1.3919(15)
C47 H47 0.9500
C47 C48 1.3908(16)
C48 H48 0.9500
C48 C49 1.3826(16)
C49 H49 0.9500
